data_4505982
loop_
_publ_author_name
'Li, Dong-Sheng'
'Zhang, Peng'
'Zhao, Jun'
'Fang, Zi-Fan'
'Du, Miao'
'Zou, Kun'
'Mu, Yi-Qiang'

_publ_section_title
;
 Two Unique Entangling CdII-Coordination Frameworks Constructed by Square
 Cd4-Building Blocks and Auxiliary N,N&#x2032;-Donor Ligands
;
_journal_issue 4
_journal_name_full 'Crystal Growth &amp; Design'
_journal_page_first 1697
_journal_paper_doi 10.1021/cg300036y
_journal_volume 12
_journal_year 2012
_chemical_formula_sum 'C26 H22 Cd2 N6 O9'
_chemical_formula_weight 787.30
_chemical_name_systematic
; 
 ? 
;
_space_group_IT_number 61
_symmetry_cell_setting orthorhombic
_symmetry_space_group_name_Hall '-P 2ac 2ab'
_symmetry_space_group_name_H-M 'P b c a'
_atom_sites_solution_hydrogens geom
_atom_sites_solution_primary direct
_atom_sites_solution_secondary difmap
_audit_creation_method SHELXL-97
_cell_angle_alpha 90.00
_cell_angle_beta 90.00
_cell_angle_gamma 90.00
_cell_formula_units_Z 8
_cell_length_a 9.7939(7)
_cell_length_b 21.6880(17)
_cell_length_c 27.677(2)
_cell_measurement_temperature 298(2)
_cell_volume 5878.9(8)
_computing_structure_refinement 'SHELXL-97 (Sheldrick, 1997)'
_computing_structure_solution 'SHELXS-97 (Sheldrick, 1990)'
_diffrn_ambient_temperature 298(2)
_diffrn_measured_fraction_theta_full 0.994
_diffrn_measured_fraction_theta_max 0.994
_diffrn_radiation_monochromator graphite
_diffrn_radiation_source 'fine-focus sealed tube'
_diffrn_radiation_type MoK\a
_diffrn_radiation_wavelength 0.71073
_diffrn_reflns_av_R_equivalents 0.0430
_diffrn_reflns_av_sigmaI/netI 0.0314
_diffrn_reflns_limit_h_max 12
_diffrn_reflns_limit_h_min -13
_diffrn_reflns_limit_k_max 28
_diffrn_reflns_limit_k_min -28
_diffrn_reflns_limit_l_max 36
_diffrn_reflns_limit_l_min -26
_diffrn_reflns_number 37659
_diffrn_reflns_theta_full 28.32
_diffrn_reflns_theta_max 28.32
_diffrn_reflns_theta_min 2.02
_exptl_absorpt_coefficient_mu 1.508
_exptl_absorpt_correction_T_max 0.822
_exptl_absorpt_correction_T_min 0.633
_exptl_absorpt_correction_type multi-scan
_exptl_crystal_density_diffrn 1.779
_exptl_crystal_density_method 'not measured'
_exptl_crystal_F_000 3104
_exptl_crystal_size_max 0.31
_exptl_crystal_size_mid 0.26
_exptl_crystal_size_min 0.13
_refine_diff_density_max 0.786
_refine_diff_density_min -0.483
_refine_diff_density_rms 0.096
_refine_ls_extinction_method none
_refine_ls_goodness_of_fit_ref 1.017
_refine_ls_hydrogen_treatment mixed
_refine_ls_matrix_type full
_refine_ls_number_parameters 396
_refine_ls_number_reflns 7274
_refine_ls_number_restraints 3
_refine_ls_restrained_S_all 1.017
_refine_ls_R_factor_all 0.0502
_refine_ls_R_factor_gt 0.0424
_refine_ls_shift/su_max 0.003
_refine_ls_shift/su_mean 0.000
_refine_ls_structure_factor_coef Fsqd
_refine_ls_weighting_details 'calc w=1/[\s^2^(Fo^2^)+(0.0519P)^2^+6.6482P] where P=(Fo^2^+2Fc^2^)/3'
_refine_ls_weighting_scheme calc
_refine_ls_wR_factor_gt 0.0963
_refine_ls_wR_factor_ref 0.1007
_reflns_number_gt 6434
_reflns_number_total 7274
_reflns_threshold_expression >2sigma(I)
_cod_data_source_file cg300036y_si_005.cif
_cod_data_source_block t
_cod_depositor_comments
;
The following automatic conversions were performed:

'_symmetry_cell_setting' value 'Orthorhombic' changed to
'orthorhombic' according to
/home/saulius/struct/CIF-dictionaries/cif_core.dic dictionary named
'cif_core.dic' version 2.4.1 from
2010-06-29.

'_exptl_absorpt_correction_type' value 'Multi-scan'
changed to 'multi-scan' according to
/home/saulius/struct/CIF-dictionaries/cif_core.dic dictionary named
'cif_core.dic' version 2.4.1 from 2010-06-29.

Automatic conversion script
Id: cif_fix_values 1715 2011-07-08 13:25:40Z adriana 
;
_cod_original_cell_volume 5878.8(8)
_cod_original_sg_symbol_H-M Pbca
_cod_database_code 4505982

loop_
_symmetry_equiv_pos_as_xyz
'x, y, z'
'-x+1/2, -y, z+1/2'
'x+1/2, -y+1/2, -z'
'-x, y+1/2, -z+1/2'
'-x, -y, -z'
'x-1/2, y, -z-1/2'
'-x-1/2, y-1/2, z'
'x, -y-1/2, z-1/2'

loop_
_atom_site_label
_atom_site_type_symbol
_atom_site_fract_x
_atom_site_fract_y
_atom_site_fract_z
_atom_site_U_iso_or_equiv
_atom_site_adp_type
_atom_site_occupancy
_atom_site_symmetry_multiplicity
_atom_site_calc_flag
_atom_site_refinement_flags
Cd2 Cd 0.67105(3) 0.477291(11) 0.643778(9) 0.03047(8) Uani 1 1 d .
Cd1 Cd 0.79653(3) 0.340914(11) 0.458178(9) 0.03149(8) Uani 1 1 d .
N4 N 0.3428(3) 0.59486(13) 0.58116(11) 0.0339(6) Uani 1 1 d .
O7 O 0.0711(3) 0.49905(13) 0.62510(12) 0.0525(7) Uani 1 1 d .
O8 O 0.0639(3) 0.57859(14) 0.57533(11) 0.0502(7) Uani 1 1 d .
O5 O 0.4660(3) 0.44207(12) 0.68322(9) 0.0413(6) Uani 1 1 d .
N2 N 0.6433(3) 0.27862(13) 0.49874(10) 0.0297(6) Uani 1 1 d .
O3 O 0.4322(3) 0.31408(13) 0.63404(10) 0.0511(8) Uani 1 1 d .
O1 O 0.7516(3) 0.38680(12) 0.53454(9) 0.0383(6) Uani 1 1 d .
O4 O 0.3301(3) 0.22772(14) 0.61290(10) 0.0473(7) Uani 1 1 d .
O9 O 0.8076(3) 0.49605(14) 0.57832(12) 0.0502(8) Uani 1 1 d D
O2 O 0.6046(3) 0.38673(11) 0.59606(9) 0.0384(6) Uani 1 1 d .
N3 N 0.4995(3) 0.53701(13) 0.61850(11) 0.0319(6) Uani 1 1 d .
N1 N 0.4817(3) 0.21710(13) 0.52909(10) 0.0317(6) Uani 1 1 d .
O6 O 0.2412(3) 0.44116(13) 0.67296(11) 0.0502(7) Uani 1 1 d .
N6 N 1.2088(3) 0.90196(14) 0.81821(12) 0.0373(7) Uani 1 1 d .
C2 C 0.5985(3) 0.30374(14) 0.54127(11) 0.0276(7) Uani 1 1 d .
C10 C 0.2771(3) 0.54937(16) 0.60613(13) 0.0308(7) Uani 1 1 d .
N5 N 0.7629(3) 0.55526(14) 0.69307(12) 0.0402(7) Uani 1 1 d .
C5 C 0.5699(4) 0.22652(15) 0.49302(12) 0.0310(7) Uani 1 1 d .
C9 C 0.3737(4) 0.51425(15) 0.62950(13) 0.0304(7) Uani 1 1 d .
C1 C 0.6559(4) 0.36304(15) 0.55842(13) 0.0311(7) Uani 1 1 d .
C6 C 0.5844(4) 0.18326(18) 0.45160(14) 0.0427(9) Uani 1 1 d .
H6A H 0.6327 0.2040 0.4257 0.051 Uiso 1 1 calc R
H6B H 0.4942 0.1725 0.4398 0.051 Uiso 1 1 calc R
C12 C 0.4769(3) 0.58577(16) 0.58932(14) 0.0346(8) Uani 1 1 d .
C17 C 0.8747(5) 0.65575(17) 0.74273(15) 0.0446(9) Uani 1 1 d .
C3 C 0.4983(4) 0.26577(15) 0.55997(12) 0.0308(7) Uani 1 1 d .
C22 C 1.0800(4) 0.80179(17) 0.77486(14) 0.0413(9) Uani 1 1 d .
C20 C 0.9315(5) 0.70901(18) 0.76899(16) 0.0505(11) Uani 1 1 d .
H20 H 0.9032 0.7152 0.8007 0.061 Uiso 1 1 calc R
C8 C 0.3632(4) 0.46260(17) 0.66388(14) 0.0367(8) Uani 1 1 d .
C11 C 0.1275(4) 0.54295(17) 0.60197(14) 0.0371(8) Uani 1 1 d .
C26 C 1.1865(5) 0.83200(19) 0.75242(16) 0.0502(11) Uani 1 1 d .
H26 H 1.2159 0.8196 0.7220 0.060 Uiso 1 1 calc R
C25 C 1.2491(5) 0.88099(19) 0.77556(14) 0.0460(10) Uani 1 1 d .
H25 H 1.3227 0.9001 0.7605 0.055 Uiso 1 1 calc R
C13 C 0.5862(4) 0.6260(2) 0.56987(17) 0.0526(11) Uani 1 1 d .
H13A H 0.5628 0.6380 0.5371 0.063 Uiso 1 1 calc R
H13B H 0.6708 0.6029 0.5685 0.063 Uiso 1 1 calc R
C19 C 0.8493(4) 0.5948(2) 0.67135(17) 0.0495(10) Uani 1 1 d .
H19 H 0.8716 0.5882 0.6391 0.059 Uiso 1 1 calc R
C21 C 1.0189(5) 0.74817(19) 0.75072(15) 0.0497(10) Uani 1 1 d .
H21 H 1.0452 0.7413 0.7189 0.060 Uiso 1 1 calc R
C16 C 0.7855(5) 0.6154(2) 0.76465(16) 0.0589(13) Uani 1 1 d .
H16 H 0.7606 0.6213 0.7967 0.071 Uiso 1 1 calc R
C24 C 1.1015(5) 0.87432(18) 0.83908(15) 0.0467(10) Uani 1 1 d .
H24 H 1.0703 0.8896 0.8685 0.056 Uiso 1 1 calc R
C15 C 0.7332(5) 0.5663(2) 0.73886(17) 0.0571(12) Uani 1 1 d .
H15 H 0.6738 0.5395 0.7546 0.069 Uiso 1 1 calc R
C18 C 0.9056(5) 0.6443(2) 0.69473(17) 0.0531(11) Uani 1 1 d .
H18 H 0.9649 0.6704 0.6783 0.064 Uiso 1 1 calc R
C23 C 1.0358(5) 0.8247(2) 0.81928(16) 0.0518(11) Uani 1 1 d .
H23 H 0.9625 0.8065 0.8352 0.062 Uiso 1 1 calc R
C4 C 0.4149(4) 0.26789(18) 0.60425(13) 0.0376(8) Uani 1 1 d .
C7 C 0.6602(7) 0.1246(2) 0.4646(2) 0.0830(19) Uani 1 1 d .
H7A H 0.7494 0.1349 0.4765 0.124 Uiso 1 1 calc R
H7B H 0.6687 0.0991 0.4364 0.124 Uiso 1 1 calc R
H7C H 0.6105 0.1027 0.4891 0.124 Uiso 1 1 calc R
C14 C 0.6085(6) 0.6838(2) 0.5998(3) 0.0857(19) Uani 1 1 d .
H14A H 0.5244 0.7063 0.6022 0.129 Uiso 1 1 calc R
H14B H 0.6765 0.7091 0.5847 0.129 Uiso 1 1 calc R
H14C H 0.6389 0.6724 0.6316 0.129 Uiso 1 1 calc R
H9A H 0.798(6) 0.468(3) 0.558(2) 0.129 Uiso 1 1 d D
H9B H 0.889(3) 0.506(3) 0.582(2) 0.129 Uiso 1 1 d D

loop_
_atom_site_aniso_label
_atom_site_aniso_U_11
_atom_site_aniso_U_22
_atom_site_aniso_U_33
_atom_site_aniso_U_23
_atom_site_aniso_U_13
_atom_site_aniso_U_12
Cd2 0.02904(14) 0.02274(13) 0.03963(15) -0.00197(10) -0.00950(10) 0.00333(9)
Cd1 0.02994(14) 0.03008(14) 0.03445(15) 0.00324(10) 0.00143(10) 0.00658(10)
N4 0.0285(15) 0.0307(15) 0.0425(17) 0.0070(13) 0.0030(12) 0.0034(12)
O7 0.0286(14) 0.0440(15) 0.085(2) 0.0139(16) 0.0007(14) -0.0053(12)
O8 0.0293(14) 0.0591(18) 0.0622(19) 0.0163(15) -0.0057(13) 0.0041(13)
O5 0.0419(15) 0.0393(14) 0.0426(15) 0.0134(12) -0.0021(12) 0.0051(12)
N2 0.0325(15) 0.0281(14) 0.0284(14) -0.0025(11) -0.0005(12) -0.0041(11)
O3 0.066(2) 0.0496(16) 0.0377(15) -0.0164(13) 0.0153(14) -0.0192(15)
O1 0.0408(14) 0.0326(13) 0.0415(15) -0.0094(11) 0.0065(11) -0.0087(11)
O4 0.0533(18) 0.0489(16) 0.0398(15) -0.0033(13) 0.0102(13) -0.0200(13)
O9 0.0348(15) 0.0462(17) 0.069(2) -0.0206(15) 0.0097(14) -0.0128(13)
O2 0.0438(15) 0.0356(13) 0.0359(14) -0.0143(11) 0.0037(11) -0.0089(11)
N3 0.0262(14) 0.0299(14) 0.0396(17) 0.0047(12) -0.0015(12) 0.0021(11)
N1 0.0349(16) 0.0300(14) 0.0303(15) -0.0023(11) -0.0018(12) -0.0058(12)
O6 0.0391(15) 0.0474(16) 0.0642(19) 0.0225(14) 0.0062(14) -0.0029(13)
N6 0.0441(18) 0.0283(15) 0.0394(17) 0.0026(13) -0.0093(14) -0.0081(13)
C2 0.0317(17) 0.0229(15) 0.0281(16) -0.0007(12) -0.0034(13) 0.0014(12)
C10 0.0270(17) 0.0296(17) 0.0357(18) 0.0009(14) 0.0004(13) 0.0012(13)
N5 0.0436(18) 0.0264(15) 0.051(2) -0.0071(14) -0.0135(15) -0.0018(13)
C5 0.0340(18) 0.0288(16) 0.0302(17) -0.0021(13) -0.0031(14) -0.0043(14)
C9 0.0267(16) 0.0284(16) 0.0360(18) 0.0004(13) 0.0019(14) 0.0006(13)
C1 0.0335(18) 0.0272(16) 0.0327(18) -0.0026(13) -0.0059(14) -0.0029(14)
C6 0.052(2) 0.0369(19) 0.039(2) -0.0110(16) 0.0051(17) -0.0074(18)
C12 0.0253(16) 0.0326(17) 0.046(2) 0.0089(15) -0.0011(14) 0.0031(14)
C17 0.054(2) 0.0315(19) 0.048(2) -0.0049(16) -0.0034(19) -0.0101(17)
C3 0.0327(18) 0.0288(16) 0.0308(17) -0.0016(13) -0.0032(14) -0.0024(13)
C22 0.052(2) 0.0305(18) 0.041(2) -0.0023(15) -0.0103(17) -0.0094(17)
C20 0.070(3) 0.039(2) 0.042(2) -0.0095(18) -0.004(2) -0.016(2)
C8 0.037(2) 0.0338(18) 0.039(2) 0.0048(15) 0.0000(16) 0.0020(15)
C11 0.0266(18) 0.0368(19) 0.048(2) 0.0019(16) -0.0002(15) 0.0016(15)
C26 0.068(3) 0.046(2) 0.036(2) -0.0074(18) 0.0010(19) -0.018(2)
C25 0.058(3) 0.041(2) 0.039(2) 0.0030(17) -0.0028(19) -0.0198(19)
C13 0.030(2) 0.053(2) 0.075(3) 0.030(2) 0.0042(19) -0.0016(18)
C19 0.051(2) 0.045(2) 0.052(3) -0.0162(19) 0.004(2) -0.0072(19)
C21 0.068(3) 0.040(2) 0.041(2) -0.0080(17) -0.006(2) -0.013(2)
C16 0.090(4) 0.048(2) 0.039(2) -0.0037(19) 0.003(2) -0.025(2)
C24 0.055(3) 0.041(2) 0.044(2) -0.0108(17) 0.0031(19) -0.0105(19)
C15 0.082(3) 0.038(2) 0.051(3) 0.0042(19) -0.007(2) -0.027(2)
C18 0.058(3) 0.046(2) 0.055(3) -0.012(2) 0.007(2) -0.023(2)
C23 0.058(3) 0.048(2) 0.050(2) -0.0064(19) 0.005(2) -0.023(2)
C4 0.041(2) 0.042(2) 0.0297(18) -0.0005(15) -0.0008(15) -0.0058(16)
C7 0.129(5) 0.053(3) 0.067(4) -0.021(3) -0.010(3) 0.040(3)
C14 0.061(3) 0.050(3) 0.146(6) 0.014(3) -0.012(4) -0.019(3)

loop_
_atom_type_symbol
_atom_type_description
_atom_type_scat_dispersion_real
_atom_type_scat_dispersion_imag
_atom_type_scat_source
C C 0.0033 0.0016 'International Tables Vol C Tables 4.2.6.8 and 6.1.1.4'
H H 0.0000 0.0000 'International Tables Vol C Tables 4.2.6.8 and 6.1.1.4'
N N 0.0061 0.0033 'International Tables Vol C Tables 4.2.6.8 and 6.1.1.4'
O O 0.0106 0.0060 'International Tables Vol C Tables 4.2.6.8 and 6.1.1.4'
Cd Cd -0.8075 1.2024 'International Tables Vol C Tables 4.2.6.8 and 6.1.1.4'

loop_
_geom_angle_atom_site_label_1
_geom_angle_atom_site_label_2
_geom_angle_atom_site_label_3
_geom_angle
_geom_angle_site_symmetry_1
_geom_angle_site_symmetry_3
N3 Cd2 N6 162.11(11) . 4_746
N3 Cd2 O9 95.08(11) . .
N6 Cd2 O9 101.06(12) 4_746 .
N3 Cd2 N5 93.00(11) . .
N6 Cd2 N5 92.89(11) 4_746 .
O9 Cd2 N5 96.20(11) . .
N3 Cd2 O5 72.48(10) . .
N6 Cd2 O5 89.65(10) 4_746 .
O9 Cd2 O5 154.42(10) . .
N5 Cd2 O5 106.49(11) . .
N3 Cd2 O2 95.50(10) . .
N6 Cd2 O2 79.11(10) 4_746 .
O9 Cd2 O2 82.60(9) . .
N5 Cd2 O2 171.48(10) . .
O5 Cd2 O2 76.65(9) . .
N4 Cd1 N1 157.47(11) 5_666 3_556
N4 Cd1 N2 101.82(11) 5_666 .
N1 Cd1 N2 96.96(10) 3_556 .
N4 Cd1 O1 93.40(11) 5_666 .
N1 Cd1 O1 104.21(10) 3_556 .
N2 Cd1 O1 72.10(9) . .
N4 Cd1 O8 72.92(10) 5_666 5_666
N1 Cd1 O8 90.47(10) 3_556 5_666
N2 Cd1 O8 169.03(10) . 5_666
O1 Cd1 O8 98.29(10) . 5_666
N4 Cd1 O4 93.92(10) 5_666 3_556
N1 Cd1 O4 71.39(9) 3_556 3_556
N2 Cd1 O4 96.90(10) . 3_556
O1 Cd1 O4 167.86(10) . 3_556
O8 Cd1 O4 93.11(11) 5_666 3_556
C12 N4 C10 105.6(3) . .
C12 N4 Cd1 140.2(2) . 5_666
C10 N4 Cd1 114.2(2) . 5_666
C11 O8 Cd1 113.4(2) . 5_666
C8 O5 Cd2 111.8(2) . .
C5 N2 C2 105.3(3) . .
C5 N2 Cd1 141.2(2) . .
C2 N2 Cd1 113.2(2) . .
C1 O1 Cd1 115.7(2) . .
C4 O4 Cd1 111.1(2) . 3_456
Cd2 O9 H9A 109(5) . .
Cd2 O9 H9B 120(5) . .
H9A O9 H9B 113(3) . .
C1 O2 Cd2 131.5(2) . .
C12 N3 C9 105.6(3) . .
C12 N3 Cd2 140.0(2) . .
C9 N3 Cd2 113.6(2) . .
C5 N1 C3 105.8(3) . .
C5 N1 Cd1 136.8(2) . 3_456
C3 N1 Cd1 115.6(2) . 3_456
C25 N6 C24 117.6(3) . .
C25 N6 Cd2 120.4(3) . 4_756
C24 N6 Cd2 121.9(3) . 4_756
N2 C2 C3 108.2(3) . .
N2 C2 C1 120.0(3) . .
C3 C2 C1 131.8(3) . .
N4 C10 C9 108.3(3) . .
N4 C10 C11 119.8(3) . .
C9 C10 C11 131.8(3) . .
C15 N5 C19 116.8(3) . .
C15 N5 Cd2 127.0(3) . .
C19 N5 Cd2 116.1(3) . .
N1 C5 N2 112.7(3) . .
N1 C5 C6 122.7(3) . .
N2 C5 C6 124.6(3) . .
N3 C9 C10 108.5(3) . .
N3 C9 C8 118.9(3) . .
C10 C9 C8 132.5(3) . .
O1 C1 O2 124.2(3) . .
O1 C1 C2 118.0(3) . .
O2 C1 C2 117.8(3) . .
C5 C6 C7 113.2(4) . .
C5 C6 H6A 108.9 . .
C7 C6 H6A 108.9 . .
C5 C6 H6B 108.9 . .
C7 C6 H6B 108.9 . .
H6A C6 H6B 107.8 . .
N4 C12 N3 112.0(3) . .
N4 C12 C13 123.8(3) . .
N3 C12 C13 124.1(3) . .
C18 C17 C16 116.6(4) . .
C18 C17 C20 122.1(4) . .
C16 C17 C20 121.3(4) . .
N1 C3 C2 108.1(3) . .
N1 C3 C4 118.5(3) . .
C2 C3 C4 133.4(3) . .
C26 C22 C23 117.5(4) . .
C26 C22 C21 118.7(4) . .
C23 C22 C21 123.8(4) . .
C21 C20 C17 124.4(4) . .
C21 C20 H20 117.8 . .
C17 C20 H20 117.8 . .
O5 C8 O6 122.6(3) . .
O5 C8 C9 120.1(3) . .
O6 C8 C9 117.3(3) . .
O8 C11 O7 123.3(3) . .
O8 C11 C10 119.2(3) . .
O7 C11 C10 117.5(3) . .
C22 C26 C25 119.4(4) . .
C22 C26 H26 120.3 . .
C25 C26 H26 120.3 . .
N6 C25 C26 123.0(4) . .
N6 C25 H25 118.5 . .
C26 C25 H25 118.5 . .
C12 C13 C14 113.0(4) . .
C12 C13 H13A 109.0 . .
C14 C13 H13A 109.0 . .
C12 C13 H13B 109.0 . .
C14 C13 H13B 109.0 . .
H13A C13 H13B 107.8 . .
N5 C19 C18 122.8(4) . .
N5 C19 H19 118.6 . .
C18 C19 H19 118.6 . .
C20 C21 C22 127.2(4) . .
C20 C21 H21 116.4 . .
C22 C21 H21 116.4 . .
C15 C16 C17 119.9(4) . .
C15 C16 H16 120.1 . .
C17 C16 H16 120.1 . .
N6 C24 C23 123.2(4) . .
N6 C24 H24 118.4 . .
C23 C24 H24 118.4 . .
N5 C15 C16 123.6(4) . .
N5 C15 H15 118.2 . .
C16 C15 H15 118.2 . .
C19 C18 C17 120.4(4) . .
C19 C18 H18 119.8 . .
C17 C18 H18 119.8 . .
C24 C23 C22 119.1(4) . .
C24 C23 H23 120.4 . .
C22 C23 H23 120.4 . .
O4 C4 O3 120.5(3) . .
O4 C4 C3 121.0(3) . .
O3 C4 C3 118.4(3) . .
C6 C7 H7A 109.5 . .
C6 C7 H7B 109.5 . .
H7A C7 H7B 109.5 . .
C6 C7 H7C 109.5 . .
H7A C7 H7C 109.5 . .
H7B C7 H7C 109.5 . .
C13 C14 H14A 109.5 . .
C13 C14 H14B 109.5 . .
H14A C14 H14B 109.5 . .
C13 C14 H14C 109.5 . .
H14A C14 H14C 109.5 . .
H14B C14 H14C 109.5 . .

loop_
_geom_bond_atom_site_label_1
_geom_bond_atom_site_label_2
_geom_bond_distance
_geom_bond_site_symmetry_2
Cd2 N3 2.234(3) .
Cd2 N6 2.272(3) 4_746
Cd2 O9 2.288(3) .
Cd2 N5 2.351(3) .
Cd2 O5 2.410(3) .
Cd2 O2 2.455(2) .
Cd1 N4 2.233(3) 5_666
Cd1 N1 2.235(3) 3_556
Cd1 N2 2.310(3) .
Cd1 O1 2.377(2) .
Cd1 O8 2.403(3) 5_666
Cd1 O4 2.489(3) 3_556
N4 C12 1.347(4) .
N4 C10 1.366(4) .
N4 Cd1 2.233(3) 5_666
O7 C11 1.274(5) .
O8 C11 1.237(4) .
O8 Cd1 2.403(3) 5_666
O5 C8 1.224(4) .
N2 C5 1.349(4) .
N2 C2 1.369(4) .
O3 C4 1.308(4) .
O1 C1 1.258(4) .
O4 C4 1.227(4) .
O4 Cd1 2.489(3) 3_456
O9 H9A 0.831(19) .
O9 H9B 0.833(19) .
O2 C1 1.266(4) .
N3 C12 1.349(4) .
N3 C9 1.362(4) .
N1 C5 1.336(4) .
N1 C3 1.368(4) .
N1 Cd1 2.235(3) 3_456
O6 C8 1.306(5) .
N6 C25 1.325(5) .
N6 C24 1.341(5) .
N6 Cd2 2.272(3) 4_756
C2 C3 1.382(5) .
C2 C1 1.482(4) .
C10 C9 1.376(5) .
C10 C11 1.476(5) .
N5 C15 1.322(6) .
N5 C19 1.347(5) .
C5 C6 1.488(5) .
C9 C8 1.473(5) .
C6 C7 1.516(6) .
C6 H6A 0.9700 .
C6 H6B 0.9700 .
C12 C13 1.483(5) .
C17 C18 1.385(6) .
C17 C16 1.377(6) .
C17 C20 1.474(5) .
C3 C4 1.474(5) .
C22 C26 1.379(6) .
C22 C23 1.395(6) .
C22 C21 1.469(5) .
C20 C21 1.308(6) .
C20 H20 0.9300 .
C26 C25 1.384(5) .
C26 H26 0.9300 .
C25 H25 0.9300 .
C13 C14 1.517(7) .
C13 H13A 0.9700 .
C13 H13B 0.9700 .
C19 C18 1.370(5) .
C19 H19 0.9300 .
C21 H21 0.9300 .
C16 C15 1.382(6) .
C16 H16 0.9300 .
C24 C23 1.368(5) .
C24 H24 0.9300 .
C15 H15 0.9300 .
C18 H18 0.9300 .
C23 H23 0.9300 .
C7 H7A 0.9600 .
C7 H7B 0.9600 .
C7 H7C 0.9600 .
C14 H14A 0.9600 .
C14 H14B 0.9600 .
C14 H14C 0.9600 .

loop_
_geom_torsion_atom_site_label_1
_geom_torsion_atom_site_label_2
_geom_torsion_atom_site_label_3
_geom_torsion_atom_site_label_4
_geom_torsion
_geom_torsion_site_symmetry_1
N3 Cd2 O5 C8 15.1(3) .
N6 Cd2 O5 C8 -164.0(3) 4_746
O9 Cd2 O5 C8 -48.5(4) .
N5 Cd2 O5 C8 103.1(3) .
O2 Cd2 O5 C8 -85.1(3) .
N4 Cd1 N2 C5 88.1(4) 5_666
N1 Cd1 N2 C5 -79.4(4) 3_556
O1 Cd1 N2 C5 177.9(4) .
O8 Cd1 N2 C5 148.3(5) 5_666
O4 Cd1 N2 C5 -7.4(4) 3_556
N4 Cd1 N2 C2 -83.3(2) 5_666
N1 Cd1 N2 C2 109.3(2) 3_556
O1 Cd1 N2 C2 6.5(2) .
O8 Cd1 N2 C2 -23.1(6) 5_666
O4 Cd1 N2 C2 -178.8(2) 3_556
N4 Cd1 O1 C1 91.9(3) 5_666
N1 Cd1 O1 C1 -102.2(3) 3_556
N2 Cd1 O1 C1 -9.4(2) .
O8 Cd1 O1 C1 165.2(3) 5_666
O4 Cd1 O1 C1 -35.1(6) 3_556
N3 Cd2 O2 C1 106.6(3) .
N6 Cd2 O2 C1 -90.7(3) 4_746
O9 Cd2 O2 C1 12.1(3) .
N5 Cd2 O2 C1 -70.3(8) .
O5 Cd2 O2 C1 177.1(3) .
N6 Cd2 N3 C12 -178.5(4) 4_746
O9 Cd2 N3 C12 -24.1(4) .
N5 Cd2 N3 C12 72.5(4) .
O5 Cd2 N3 C12 178.8(4) .
O2 Cd2 N3 C12 -107.1(4) .
N6 Cd2 N3 C9 -10.8(5) 4_746
O9 Cd2 N3 C9 143.6(2) .
N5 Cd2 N3 C9 -119.9(3) .
O5 Cd2 N3 C9 -13.5(2) .
O2 Cd2 N3 C9 60.6(2) .
C5 N2 C2 C3 -0.2(4) .
Cd1 N2 C2 C3 174.3(2) .
C5 N2 C2 C1 -178.5(3) .
Cd1 N2 C2 C1 -4.1(4) .
C12 N4 C10 C9 0.9(4) .
Cd1 N4 C10 C9 -178.5(2) 5_666
C12 N4 C10 C11 -175.4(3) .
Cd1 N4 C10 C11 5.2(4) 5_666
N3 Cd2 N5 C15 89.9(4) .
N6 Cd2 N5 C15 -73.2(4) 4_746
O9 Cd2 N5 C15 -174.7(4) .
O5 Cd2 N5 C15 17.3(4) .
O2 Cd2 N5 C15 -93.2(8) .
N3 Cd2 N5 C19 -86.2(3) .
N6 Cd2 N5 C19 110.7(3) 4_746
O9 Cd2 N5 C19 9.3(3) .
O5 Cd2 N5 C19 -158.8(3) .
O2 Cd2 N5 C19 90.7(8) .
C3 N1 C5 N2 0.1(4) .
Cd1 N1 C5 N2 163.2(2) 3_456
C3 N1 C5 C6 179.7(3) .
Cd1 N1 C5 C6 -17.3(6) 3_456
C2 N2 C5 N1 0.0(4) .
Cd1 N2 C5 N1 -171.8(3) .
C2 N2 C5 C6 -179.5(3) .
Cd1 N2 C5 C6 8.7(6) .
C12 N3 C9 C10 0.8(4) .
Cd2 N3 C9 C10 -171.0(2) .
C12 N3 C9 C8 -175.9(3) .
Cd2 N3 C9 C8 12.3(4) .
N4 C10 C9 N3 -1.1(4) .
C11 C10 C9 N3 174.6(4) .
N4 C10 C9 C8 175.1(4) .
C11 C10 C9 C8 -9.3(7) .
Cd1 O1 C1 O2 -169.0(3) .
Cd1 O1 C1 C2 10.5(4) .
Cd2 O2 C1 O1 -6.7(5) .
Cd2 O2 C1 C2 173.8(2) .
N2 C2 C1 O1 -4.5(5) .
C3 C2 C1 O1 177.5(4) .
N2 C2 C1 O2 175.0(3) .
C3 C2 C1 O2 -2.9(6) .
N1 C5 C6 C7 -74.9(5) .
N2 C5 C6 C7 104.6(5) .
C10 N4 C12 N3 -0.4(4) .
Cd1 N4 C12 N3 178.8(3) 5_666
C10 N4 C12 C13 -178.4(4) .
Cd1 N4 C12 C13 0.8(7) 5_666
C9 N3 C12 N4 -0.2(4) .
Cd2 N3 C12 N4 168.0(3) .
C9 N3 C12 C13 177.7(4) .
Cd2 N3 C12 C13 -14.0(6) .
C5 N1 C3 C2 -0.2(4) .
Cd1 N1 C3 C2 -167.4(2) 3_456
C5 N1 C3 C4 -179.2(3) .
Cd1 N1 C3 C4 13.6(4) 3_456
N2 C2 C3 N1 0.2(4) .
C1 C2 C3 N1 178.4(3) .
N2 C2 C3 C4 179.0(4) .
C1 C2 C3 C4 -2.9(7) .
C18 C17 C20 C21 -3.1(8) .
C16 C17 C20 C21 178.3(5) .
Cd2 O5 C8 O6 166.9(3) .
Cd2 O5 C8 C9 -14.3(4) .
N3 C9 C8 O5 2.3(5) .
C10 C9 C8 O5 -173.5(4) .
N3 C9 C8 O6 -178.8(3) .
C10 C9 C8 O6 5.4(6) .
Cd1 O8 C11 O7 176.5(3) 5_666
Cd1 O8 C11 C10 -6.0(4) 5_666
N4 C10 C11 O8 0.9(5) .
C9 C10 C11 O8 -174.4(4) .
N4 C10 C11 O7 178.5(3) .
C9 C10 C11 O7 3.3(6) .
C23 C22 C26 C25 3.4(7) .
C21 C22 C26 C25 -177.3(4) .
C24 N6 C25 C26 -0.8(6) .
Cd2 N6 C25 C26 174.8(3) 4_756
C22 C26 C25 N6 -2.1(7) .
N4 C12 C13 C14 82.0(5) .
N3 C12 C13 C14 -95.7(5) .
C15 N5 C19 C18 0.2(7) .
Cd2 N5 C19 C18 176.7(4) .
C17 C20 C21 C22 -179.5(4) .
C26 C22 C21 C20 169.8(5) .
C23 C22 C21 C20 -11.0(8) .
C18 C17 C16 C15 0.7(7) .
C20 C17 C16 C15 179.4(5) .
C25 N6 C24 C23 2.3(6) .
Cd2 N6 C24 C23 -173.2(4) 4_756
C19 N5 C15 C16 0.1(7) .
Cd2 N5 C15 C16 -176.0(4) .
C17 C16 C15 N5 -0.6(8) .
N5 C19 C18 C17 -0.1(7) .
C16 C17 C18 C19 -0.4(7) .
C20 C17 C18 C19 -179.1(4) .
N6 C24 C23 C22 -1.0(7) .
C26 C22 C23 C24 -1.9(7) .
C21 C22 C23 C24 178.8(4) .
Cd1 O4 C4 O3 169.6(3) 3_456
Cd1 O4 C4 C3 -9.7(5) 3_456
N1 C3 C4 O4 -1.6(6) .
C2 C3 C4 O4 179.8(4) .
N1 C3 C4 O3 179.1(3) .
C2 C3 C4 O3 0.5(6) .
